data_1569647
loop_
_publ_author_name
'Wagler, J&#xf6;rg'
'Gericke, Robert'

_publ_section_title
;
 Ge-Cu-Complexes Ph(pyO)Ge(&#x3bc;<sup>2</sup>-pyO)<sub>2</sub>CuCl and
 PhGe(&#x3bc;<sup>2</sup>-pyO)<sub>4</sub>CuCl-Representatives of
 Cu(I)&#x2192;Ge(IV) and Cu(II)&#x2192;Ge(IV) Dative Bond Systems.
;
_journal_issue 14
_journal_name_full 'Molecules (Basel, Switzerland)'
_journal_page_first 5442
_journal_paper_doi 10.3390/molecules28145442
_journal_volume 28
_journal_year 2023
_chemical_formula_moiety 'C21 H17 Cl Cu Ge N3 O3'
_chemical_formula_sum 'C21 H17 Cl Cu Ge N3 O3'
_chemical_formula_weight 530.96
_space_group_crystal_system monoclinic
_space_group_IT_number 14
_space_group_name_Hall '-P 2yn'
_space_group_name_H-M_alt 'P 1 21/n 1'
_atom_sites_solution_hydrogens geom
_atom_sites_solution_primary ShelXT
_audit_creation_method SHELXL-2018/3
_cell_angle_alpha 90
_cell_angle_beta 92.5550(10)
_cell_angle_gamma 90
_cell_formula_units_Z 4
_cell_length_a 14.4369(2)
_cell_length_b 8.74990(10)
_cell_length_c 16.2903(3)
_cell_measurement_reflns_used 48943
_cell_measurement_temperature 180(2)
_cell_measurement_theta_max 28.55
_cell_measurement_theta_min 1.25
_cell_volume 2055.77(5)
_computing_structure_refinement 'SHELXL-2018/3 (Sheldrick, 2018)'
_diffrn_ambient_temperature 180(2)
_diffrn_measured_fraction_theta_full 1.000
_diffrn_measured_fraction_theta_max 1.000
_diffrn_measurement_device_type 'Stoe IPDS 2'
_diffrn_measurement_method 'omega scans'
_diffrn_radiation_type MoK\a
_diffrn_radiation_wavelength 0.71073
_diffrn_reflns_av_R_equivalents 0.0417
_diffrn_reflns_av_unetI/netI 0.0146
_diffrn_reflns_Laue_measured_fraction_full 1.000
_diffrn_reflns_Laue_measured_fraction_max 1.000
_diffrn_reflns_limit_h_max 19
_diffrn_reflns_limit_h_min -19
_diffrn_reflns_limit_k_max 11
_diffrn_reflns_limit_k_min -11
_diffrn_reflns_limit_l_max 21
_diffrn_reflns_limit_l_min -21
_diffrn_reflns_number 49966
_diffrn_reflns_point_group_measured_fraction_full 1.000
_diffrn_reflns_point_group_measured_fraction_max 1.000
_diffrn_reflns_theta_full 25.242
_diffrn_reflns_theta_max 27.999
_diffrn_reflns_theta_min 1.844
_exptl_absorpt_coefficient_mu 2.655
_exptl_absorpt_correction_T_max 0.7752
_exptl_absorpt_correction_T_min 0.5031
_exptl_absorpt_correction_type integration
_exptl_absorpt_process_details XShape
_exptl_crystal_colour colorless
_exptl_crystal_density_diffrn 1.716
_exptl_crystal_description piece
_exptl_crystal_F_000 1064
_exptl_crystal_size_max 0.350
_exptl_crystal_size_mid 0.200
_exptl_crystal_size_min 0.150
_refine_diff_density_max 0.380
_refine_diff_density_min -0.452
_refine_diff_density_rms 0.072
_refine_ls_extinction_coef 0.0032(3)
_refine_ls_extinction_expression Fc^*^=kFc[1+0.001xFc^2^\l^3^/sin(2\q)]^-1/4^
_refine_ls_extinction_method 'SHELXL-2018/3 (Sheldrick 2018)'
_refine_ls_goodness_of_fit_ref 1.097
_refine_ls_hydrogen_treatment constr
_refine_ls_matrix_type full
_refine_ls_number_parameters 272
_refine_ls_number_reflns 4971
_refine_ls_number_restraints 0
_refine_ls_restrained_S_all 1.097
_refine_ls_R_factor_all 0.0309
_refine_ls_R_factor_gt 0.0263
_refine_ls_shift/su_max 0.002
_refine_ls_shift/su_mean 0.000
_refine_ls_structure_factor_coef Fsqd
_refine_ls_weighting_details 'w=1/[\s^2^(Fo^2^)+(0.0323P)^2^+1.7469P] where P=(Fo^2^+2Fc^2^)/3'
_refine_ls_weighting_scheme calc
_refine_ls_wR_factor_gt 0.0651
_refine_ls_wR_factor_ref 0.0671
_reflns_Friedel_coverage 0.000
_reflns_number_gt 4507
_reflns_number_total 4971
_reflns_threshold_expression 'I > 2\s(I)'
_cod_data_source_file compound2Ge'.cif
_cod_data_source_block compound2Ge&#x00C2;&#x00B4;
_cod_original_sg_symbol_H-M 'P 21/n'
_cod_database_code 1569647
_shelx_shelxl_version_number 2018/3
_shelx_space_group_comment
;
The symmetry employed for this shelxl refinement is uniquely defined
by the following loop, which should always be used as a source of
symmetry information in preference to the above space-group names.
They are only intended as comments.
;
_shelx_estimated_absorpt_t_min 0.457
_shelx_estimated_absorpt_t_max 0.691

loop_
_space_group_symop_operation_xyz
'x, y, z'
'-x+1/2, y+1/2, -z+1/2'
'-x, -y, -z'
'x-1/2, -y-1/2, z-1/2'

loop_
_atom_site_label
_atom_site_type_symbol
_atom_site_fract_x
_atom_site_fract_y
_atom_site_fract_z
_atom_site_U_iso_or_equiv
_atom_site_adp_type
_atom_site_occupancy
_atom_site_site_symmetry_order
_atom_site_calc_flag
_atom_site_refinement_flags_posn
_atom_site_refinement_flags_adp
_atom_site_refinement_flags_occupancy
_atom_site_disorder_assembly
_atom_site_disorder_group
Ge1 Ge 0.48129(2) 0.28986(2) 0.62874(2) 0.01859(7) Uani 1 1 d . . . . .
Cu1 Cu 0.53394(2) 0.45678(3) 0.76900(2) 0.02341(7) Uani 1 1 d . . . . .
Cl1 Cl 0.52403(4) 0.64456(6) 0.86407(3) 0.02851(11) Uani 1 1 d . . . . .
O1 O 0.59887(10) 0.31958(18) 0.60162(10) 0.0298(3) Uani 1 1 d . . . . .
O2 O 0.48680(11) 0.13170(16) 0.69744(8) 0.0268(3) Uani 1 1 d . . . . .
O3 O 0.45698(10) 0.18879(17) 0.53474(8) 0.0247(3) Uani 1 1 d . . . . .
N1 N 0.63963(11) 0.50102(19) 0.69966(10) 0.0220(3) Uani 1 1 d . . . . .
N2 N 0.47979(11) 0.27128(18) 0.81706(10) 0.0203(3) Uani 1 1 d . . . . .
N3 N 0.31344(12) 0.1761(2) 0.58572(11) 0.0255(3) Uani 1 1 d . . . . .
C1 C 0.65799(13) 0.4258(2) 0.63085(12) 0.0245(4) Uani 1 1 d . . . . .
C2 C 0.73714(16) 0.4531(3) 0.58689(16) 0.0396(6) Uani 1 1 d . . . . .
H2 H 0.748135 0.397537 0.538177 0.048 Uiso 1 1 calc R U . . .
C3 C 0.79878(18) 0.5623(4) 0.61576(18) 0.0490(7) Uani 1 1 d . . . . .
H3 H 0.853961 0.581798 0.587858 0.059 Uiso 1 1 calc R U . . .
C4 C 0.77959(17) 0.6441(3) 0.68619(16) 0.0412(6) Uani 1 1 d . . . . .
H4 H 0.820855 0.721167 0.706547 0.049 Uiso 1 1 calc R U . . .
C5 C 0.70020(15) 0.6115(3) 0.72573(13) 0.0290(4) Uani 1 1 d . . . . .
H5 H 0.686908 0.668610 0.773397 0.035 Uiso 1 1 calc R U . . .
C6 C 0.47035(13) 0.1379(2) 0.77782(11) 0.0209(4) Uani 1 1 d . . . . .
C7 C 0.44638(15) 0.0026(2) 0.81686(13) 0.0280(4) Uani 1 1 d . . . . .
H7 H 0.442879 -0.091219 0.787576 0.034 Uiso 1 1 calc R U . . .
C8 C 0.42798(16) 0.0088(2) 0.89878(14) 0.0305(4) Uani 1 1 d . . . . .
H8 H 0.410966 -0.081303 0.926937 0.037 Uiso 1 1 calc R U . . .
C9 C 0.43436(15) 0.1473(3) 0.94033(13) 0.0285(4) Uani 1 1 d . . . . .
H9 H 0.420751 0.153934 0.996741 0.034 Uiso 1 1 calc R U . . .
C10 C 0.46080(14) 0.2745(2) 0.89787(12) 0.0249(4) Uani 1 1 d . . . . .
H10 H 0.466027 0.369075 0.926374 0.030 Uiso 1 1 calc R U . . .
C11 C 0.36752(13) 0.1435(2) 0.52431(12) 0.0226(4) Uani 1 1 d . . . . .
C12 C 0.33868(17) 0.0676(3) 0.45283(14) 0.0347(5) Uani 1 1 d . . . . .
H12 H 0.380435 0.044262 0.411155 0.042 Uiso 1 1 calc R U . . .
C13 C 0.2463(2) 0.0279(3) 0.44550(16) 0.0468(6) Uani 1 1 d . . . . .
H13 H 0.223074 -0.025346 0.398124 0.056 Uiso 1 1 calc R U . . .
C14 C 0.18735(17) 0.0657(3) 0.50714(16) 0.0419(6) Uani 1 1 d . . . . .
H14 H 0.123171 0.041826 0.501733 0.050 Uiso 1 1 calc R U . . .
C15 C 0.22329(15) 0.1381(3) 0.57613(14) 0.0322(5) Uani 1 1 d . . . . .
H15 H 0.182974 0.162396 0.618779 0.039 Uiso 1 1 calc R U . . .
C16 C 0.41569(12) 0.4781(2) 0.64404(11) 0.0196(3) Uani 1 1 d . . . . .
C17 C 0.33648(14) 0.4868(2) 0.68972(13) 0.0266(4) Uani 1 1 d . . . . .
H17 H 0.314199 0.398243 0.716237 0.032 Uiso 1 1 calc R U . . .
C18 C 0.29027(15) 0.6248(3) 0.69640(14) 0.0314(4) Uani 1 1 d . . . . .
H18 H 0.236866 0.631177 0.728257 0.038 Uiso 1 1 calc R U . . .
C19 C 0.32178(16) 0.7532(3) 0.65678(14) 0.0329(5) Uani 1 1 d . . . . .
H19 H 0.289338 0.847168 0.660946 0.040 Uiso 1 1 calc R U . . .
C20 C 0.40003(17) 0.7460(3) 0.61122(14) 0.0333(5) Uani 1 1 d . . . . .
H20 H 0.421435 0.834593 0.584228 0.040 Uiso 1 1 calc R U . . .
C21 C 0.44731(15) 0.6085(2) 0.60502(12) 0.0259(4) Uani 1 1 d . . . . .
H21 H 0.501444 0.603424 0.574043 0.031 Uiso 1 1 calc R U . . .

loop_
_atom_site_aniso_label
_atom_site_aniso_U_11
_atom_site_aniso_U_22
_atom_site_aniso_U_33
_atom_site_aniso_U_23
_atom_site_aniso_U_13
_atom_site_aniso_U_12
Ge1 0.01873(10) 0.01838(10) 0.01877(10) -0.00167(7) 0.00221(7) -0.00075(7)
Cu1 0.02599(13) 0.01911(12) 0.02559(13) -0.00349(9) 0.00639(9) -0.00280(9)
Cl1 0.0350(3) 0.0203(2) 0.0303(2) -0.00594(18) 0.00302(19) 0.00245(19)
O1 0.0202(7) 0.0335(8) 0.0365(8) -0.0148(6) 0.0080(6) -0.0052(6)
O2 0.0399(8) 0.0185(6) 0.0219(7) -0.0024(5) -0.0007(6) 0.0039(6)
O3 0.0230(7) 0.0288(7) 0.0226(7) -0.0047(5) 0.0024(5) -0.0040(6)
N1 0.0185(7) 0.0234(8) 0.0240(8) 0.0002(6) -0.0002(6) -0.0023(6)
N2 0.0204(7) 0.0181(7) 0.0225(8) -0.0005(6) 0.0025(6) 0.0015(6)
N3 0.0263(8) 0.0242(8) 0.0260(8) 0.0013(7) 0.0019(6) -0.0025(7)
C1 0.0180(8) 0.0277(10) 0.0279(10) -0.0044(8) 0.0018(7) -0.0016(7)
C2 0.0285(11) 0.0505(15) 0.0409(13) -0.0145(11) 0.0129(9) -0.0084(10)
C3 0.0302(12) 0.0663(18) 0.0517(15) -0.0125(14) 0.0159(11) -0.0195(12)
C4 0.0308(11) 0.0497(15) 0.0433(13) -0.0096(11) 0.0042(10) -0.0192(11)
C5 0.0276(10) 0.0306(10) 0.0285(10) -0.0017(8) -0.0004(8) -0.0081(8)
C6 0.0207(8) 0.0199(9) 0.0217(8) 0.0010(7) -0.0028(7) 0.0015(7)
C7 0.0357(11) 0.0175(9) 0.0301(10) 0.0011(7) -0.0066(8) -0.0017(8)
C8 0.0362(11) 0.0249(10) 0.0300(10) 0.0076(8) -0.0026(8) -0.0052(9)
C9 0.0312(10) 0.0301(10) 0.0244(9) 0.0042(8) 0.0025(8) -0.0015(9)
C10 0.0268(9) 0.0230(9) 0.0252(9) -0.0023(7) 0.0044(7) 0.0013(8)
C11 0.0243(9) 0.0202(9) 0.0230(9) 0.0020(7) -0.0009(7) -0.0042(7)
C12 0.0399(12) 0.0388(12) 0.0250(10) -0.0059(9) -0.0016(9) -0.0070(10)
C13 0.0503(15) 0.0525(16) 0.0362(13) -0.0039(12) -0.0146(11) -0.0197(13)
C14 0.0305(11) 0.0484(14) 0.0459(14) 0.0119(11) -0.0091(10) -0.0157(10)
C15 0.0270(10) 0.0332(11) 0.0366(11) 0.0088(9) 0.0051(8) -0.0022(9)
C16 0.0198(8) 0.0203(8) 0.0185(8) -0.0008(7) -0.0004(6) 0.0002(7)
C17 0.0235(9) 0.0252(10) 0.0316(10) -0.0004(8) 0.0070(8) -0.0025(8)
C18 0.0224(9) 0.0351(11) 0.0369(11) -0.0042(9) 0.0057(8) 0.0033(9)
C19 0.0357(11) 0.0271(10) 0.0359(11) -0.0015(9) -0.0002(9) 0.0119(9)
C20 0.0425(12) 0.0241(10) 0.0334(11) 0.0078(8) 0.0051(9) 0.0056(9)
C21 0.0296(10) 0.0241(9) 0.0244(9) 0.0038(7) 0.0050(7) 0.0009(8)

loop_
_atom_type_symbol
_atom_type_description
_atom_type_scat_dispersion_real
_atom_type_scat_dispersion_imag
_atom_type_scat_source
C C 0.0033 0.0016 'International Tables Vol C Tables 4.2.6.8 and 6.1.1.4'
H H 0.0000 0.0000 'International Tables Vol C Tables 4.2.6.8 and 6.1.1.4'
N N 0.0061 0.0033 'International Tables Vol C Tables 4.2.6.8 and 6.1.1.4'
O O 0.0106 0.0060 'International Tables Vol C Tables 4.2.6.8 and 6.1.1.4'
Ge Ge 0.1547 1.8001 'International Tables Vol C Tables 4.2.6.8 and 6.1.1.4'
Cu Cu 0.3201 1.2651 'International Tables Vol C Tables 4.2.6.8 and 6.1.1.4'
Cl Cl 0.1484 0.1585 'International Tables Vol C Tables 4.2.6.8 and 6.1.1.4'

loop_
_geom_angle_atom_site_label_1
_geom_angle_atom_site_label_2
_geom_angle_atom_site_label_3
_geom_angle
_geom_angle_site_symmetry_1
_geom_angle_site_symmetry_3
_geom_angle_publ_flag
O2 Ge1 O3 98.94(6) . . ?
O2 Ge1 O1 104.58(7) . . ?
O3 Ge1 O1 90.72(6) . . ?
O2 Ge1 C16 126.41(7) . . ?
O3 Ge1 C16 117.10(7) . . ?
O1 Ge1 C16 112.66(8) . . ?
O2 Ge1 Cu1 83.63(4) . . ?
O3 Ge1 Cu1 174.78(5) . . ?
O1 Ge1 Cu1 84.23(5) . . ?
C16 Ge1 Cu1 64.07(5) . . ?
N1 Cu1 N2 135.69(7) . . ?
N1 Cu1 Cl1 108.80(5) . . ?
N2 Cu1 Cl1 106.63(5) . . ?
N1 Cu1 Ge1 79.84(5) . . ?
N2 Cu1 Ge1 78.26(5) . . ?
Cl1 Cu1 Ge1 156.377(18) . . ?
C1 O1 Ge1 127.63(13) . . ?
C6 O2 Ge1 125.24(12) . . ?
C11 O3 Ge1 113.68(12) . . ?
C1 N1 C5 117.63(17) . . ?
C1 N1 Cu1 124.73(13) . . ?
C5 N1 Cu1 117.58(14) . . ?
C6 N2 C10 117.54(17) . . ?
C6 N2 Cu1 124.16(13) . . ?
C10 N2 Cu1 117.86(13) . . ?
C11 N3 C15 117.26(18) . . ?
O1 C1 N1 119.63(17) . . ?
O1 C1 C2 117.46(18) . . ?
N1 C1 C2 122.91(19) . . ?
C3 C2 C1 118.4(2) . . ?
C3 C2 H2 120.8 . . ?
C1 C2 H2 120.8 . . ?
C2 C3 C4 119.4(2) . . ?
C2 C3 H3 120.3 . . ?
C4 C3 H3 120.3 . . ?
C5 C4 C3 118.9(2) . . ?
C5 C4 H4 120.6 . . ?
C3 C4 H4 120.6 . . ?
N1 C5 C4 122.8(2) . . ?
N1 C5 H5 118.6 . . ?
C4 C5 H5 118.6 . . ?
N2 C6 O2 118.96(17) . . ?
N2 C6 C7 123.08(18) . . ?
O2 C6 C7 117.94(17) . . ?
C8 C7 C6 118.19(19) . . ?
C8 C7 H7 120.9 . . ?
C6 C7 H7 120.9 . . ?
C7 C8 C9 119.75(19) . . ?
C7 C8 H8 120.1 . . ?
C9 C8 H8 120.1 . . ?
C10 C9 C8 118.39(19) . . ?
C10 C9 H9 120.8 . . ?
C8 C9 H9 120.8 . . ?
N2 C10 C9 122.98(19) . . ?
N2 C10 H10 118.5 . . ?
C9 C10 H10 118.5 . . ?
N3 C11 O3 115.61(17) . . ?
N3 C11 C12 124.79(19) . . ?
O3 C11 C12 119.60(19) . . ?
C13 C12 C11 116.5(2) . . ?
C13 C12 H12 121.8 . . ?
C11 C12 H12 121.8 . . ?
C12 C13 C14 120.1(2) . . ?
C12 C13 H13 120.0 . . ?
C14 C13 H13 120.0 . . ?
C15 C14 C13 118.8(2) . . ?
C15 C14 H14 120.6 . . ?
C13 C14 H14 120.6 . . ?
N3 C15 C14 122.5(2) . . ?
N3 C15 H15 118.7 . . ?
C14 C15 H15 118.7 . . ?
C21 C16 C17 119.49(18) . . ?
C21 C16 Ge1 118.00(14) . . ?
C17 C16 Ge1 122.46(15) . . ?
C18 C17 C16 119.90(19) . . ?
C18 C17 H17 120.1 . . ?
C16 C17 H17 120.1 . . ?
C19 C18 C17 120.12(19) . . ?
C19 C18 H18 119.9 . . ?
C17 C18 H18 119.9 . . ?
C20 C19 C18 120.5(2) . . ?
C20 C19 H19 119.7 . . ?
C18 C19 H19 119.7 . . ?
C19 C20 C21 119.7(2) . . ?
C19 C20 H20 120.1 . . ?
C21 C20 H20 120.1 . . ?
C20 C21 C16 120.27(19) . . ?
C20 C21 H21 119.9 . . ?
C16 C21 H21 119.9 . . ?

loop_
_geom_bond_atom_site_label_1
_geom_bond_atom_site_label_2
_geom_bond_distance
_geom_bond_site_symmetry_2
_geom_bond_publ_flag
Ge1 O2 1.7794(14) . ?
Ge1 O3 1.7894(14) . ?
Ge1 O1 1.7919(14) . ?
Ge1 C16 1.9217(19) . ?
Ge1 Cu1 2.7886(3) . ?
Cu1 N1 1.9767(16) . ?
Cu1 N2 1.9782(16) . ?
Cu1 Cl1 2.2669(5) . ?
O1 C1 1.335(2) . ?
O2 C6 1.342(2) . ?
O3 C11 1.355(2) . ?
N1 C1 1.337(3) . ?
N1 C5 1.359(3) . ?
N2 C6 1.334(2) . ?
N2 C10 1.357(2) . ?
N3 C11 1.327(3) . ?
N3 C15 1.346(3) . ?
C1 C2 1.396(3) . ?
C2 C3 1.375(4) . ?
C2 H2 0.9500 . ?
C3 C4 1.390(4) . ?
C3 H3 0.9500 . ?
C4 C5 1.369(3) . ?
C4 H4 0.9500 . ?
C5 H5 0.9500 . ?
C6 C7 1.395(3) . ?
C7 C8 1.373(3) . ?
C7 H7 0.9500 . ?
C8 C9 1.389(3) . ?
C8 H8 0.9500 . ?
C9 C10 1.373(3) . ?
C9 H9 0.9500 . ?
C10 H10 0.9500 . ?
C11 C12 1.388(3) . ?
C12 C13 1.378(4) . ?
C12 H12 0.9500 . ?
C13 C14 1.385(4) . ?
C13 H13 0.9500 . ?
C14 C15 1.372(4) . ?
C14 H14 0.9500 . ?
C15 H15 0.9500 . ?
C16 C21 1.393(3) . ?
C16 C17 1.394(3) . ?
C17 C18 1.386(3) . ?
C17 H17 0.9500 . ?
C18 C19 1.383(3) . ?
C18 H18 0.9500 . ?
C19 C20 1.380(3) . ?
C19 H19 0.9500 . ?
C20 C21 1.389(3) . ?
C20 H20 0.9500 . ?
C21 H21 0.9500 . ?

loop_
_geom_torsion_atom_site_label_1
_geom_torsion_atom_site_label_2
_geom_torsion_atom_site_label_3
_geom_torsion_atom_site_label_4
_geom_torsion
_geom_torsion_site_symmetry_1
_geom_torsion_site_symmetry_2
_geom_torsion_site_symmetry_3
_geom_torsion_site_symmetry_4
_geom_torsion_publ_flag
O2 Ge1 O1 C1 -101.54(18) . . . . ?
O3 Ge1 O1 C1 159.02(18) . . . . ?
C16 Ge1 O1 C1 39.1(2) . . . . ?
Cu1 Ge1 O1 C1 -19.68(17) . . . . ?
O3 Ge1 O2 C6 -154.58(15) . . . . ?
O1 Ge1 O2 C6 112.32(16) . . . . ?
C16 Ge1 O2 C6 -21.03(19) . . . . ?
Cu1 Ge1 O2 C6 30.00(15) . . . . ?
O2 Ge1 O3 C11 77.52(14) . . . . ?
O1 Ge1 O3 C11 -177.61(14) . . . . ?
C16 Ge1 O3 C11 -61.55(15) . . . . ?
Ge1 O1 C1 N1 15.7(3) . . . . ?
Ge1 O1 C1 C2 -164.10(18) . . . . ?
C5 N1 C1 O1 -177.94(19) . . . . ?
Cu1 N1 C1 O1 5.0(3) . . . . ?
C5 N1 C1 C2 1.9(3) . . . . ?
Cu1 N1 C1 C2 -175.15(18) . . . . ?
O1 C1 C2 C3 179.8(3) . . . . ?
N1 C1 C2 C3 0.0(4) . . . . ?
C1 C2 C3 C4 -1.5(5) . . . . ?
C2 C3 C4 C5 1.1(5) . . . . ?
C1 N1 C5 C4 -2.3(3) . . . . ?
Cu1 N1 C5 C4 174.9(2) . . . . ?
C3 C4 C5 N1 0.9(4) . . . . ?
C10 N2 C6 O2 178.66(17) . . . . ?
Cu1 N2 C6 O2 -9.1(2) . . . . ?
C10 N2 C6 C7 -3.1(3) . . . . ?
Cu1 N2 C6 C7 169.12(15) . . . . ?
Ge1 O2 C6 N2 -23.1(2) . . . . ?
Ge1 O2 C6 C7 158.55(15) . . . . ?
N2 C6 C7 C8 2.8(3) . . . . ?
O2 C6 C7 C8 -178.95(19) . . . . ?
C6 C7 C8 C9 -0.5(3) . . . . ?
C7 C8 C9 C10 -1.2(3) . . . . ?
C6 N2 C10 C9 1.2(3) . . . . ?
Cu1 N2 C10 C9 -171.48(16) . . . . ?
C8 C9 C10 N2 0.9(3) . . . . ?
C15 N3 C11 O3 177.46(18) . . . . ?
C15 N3 C11 C12 -2.9(3) . . . . ?
Ge1 O3 C11 N3 -2.1(2) . . . . ?
Ge1 O3 C11 C12 178.18(16) . . . . ?
N3 C11 C12 C13 1.8(4) . . . . ?
O3 C11 C12 C13 -178.6(2) . . . . ?
C11 C12 C13 C14 0.8(4) . . . . ?
C12 C13 C14 C15 -2.1(4) . . . . ?
C11 N3 C15 C14 1.4(3) . . . . ?
C13 C14 C15 N3 1.0(4) . . . . ?
C21 C16 C17 C18 -0.4(3) . . . . ?
Ge1 C16 C17 C18 -177.87(16) . . . . ?
C16 C17 C18 C19 1.0(3) . . . . ?
C17 C18 C19 C20 -0.9(4) . . . . ?
C18 C19 C20 C21 0.1(4) . . . . ?
C19 C20 C21 C16 0.5(3) . . . . ?
C17 C16 C21 C20 -0.3(3) . . . . ?
Ge1 C16 C21 C20 177.24(17) . . . . ?
